data_7048553
loop_
_publ_author_name
'Cade, Ian A.'
'Hill, Anthony F.'
'McQueen, Caitlin M. A.'

_publ_section_title
;
 Isoselenocarbonyl complexes.
;
_journal_issue 6
_journal_name_full 'Dalton transactions (Cambridge, England : 2003)'
_journal_page_first 2000
_journal_page_last 2012
_journal_paper_doi 10.1039/c8dt04947e
_journal_volume 48
_journal_year 2019
_chemical_compound_source 'Research School of Chemistry'
_chemical_formula_moiety 'C61 H61 B1 Cl4 Mo1 N6 O2 P2 Ru1 Se1'
_chemical_formula_sum 'C61 H61 B Cl4 Mo N6 O2 P2 Ru Se'
_chemical_formula_weight 1400.73
_space_group_IT_number 2
_space_group_name_Hall '-P 1'
_space_group_name_H-M_alt 'P -1'
_symmetry_cell_setting triclinic
_symmetry_space_group_name_Hall '-P 1'
_symmetry_space_group_name_H-M 'P -1'
_atom_sites_solution_hydrogens geom
_atom_sites_solution_primary direct
_audit_creation_date 09-07-28
_audit_creation_method CRYSTALS_ver_12.85
_audit_update_record
;
2009-12-15 deposited with the CCDC.
2019-01-10 downloaded from the CCDC.
;
_cell_angle_alpha 83.7605(13)
_cell_angle_beta 75.6795(15)
_cell_angle_gamma 78.2821(15)
_cell_formula_units_Z 2
_cell_length_a 13.5618(3)
_cell_length_b 15.3628(4)
_cell_length_c 15.6564(4)
_cell_measurement_reflns_used 56820
_cell_measurement_temperature 200
_cell_measurement_theta_max 25
_cell_measurement_theta_min 2.6
_cell_volume 3088.86(13)
_computing_cell_refinement 'DENZO/SCALEPACK (Otwinowski & Minor, 1997)'
_computing_data_collection 'COLLECT (Nonius, 1997-2001).'
_computing_data_reduction 'DENZO/SCALEPACK (Otwinowski & Minor, 1997)'
_computing_molecular_graphics 'Ortep-3 for Windows v. 2.01'
_computing_publication_material 'CRYSTALS (Betteridge et al., 2003)'
_computing_structure_refinement 'CRYSTALS (Betteridge et al., 2003)'
_computing_structure_solution 'SIR92 (Altomare et al., 1994)'
_diffrn_ambient_temperature 200
_diffrn_measured_fraction_theta_full 0.997
_diffrn_measured_fraction_theta_max 0.997
_diffrn_measurement_device 'Nonius KappaCCD'
_diffrn_measurement_device_type Area
_diffrn_measurement_method \w
_diffrn_radiation_monochromator graphite
_diffrn_radiation_type 'Mo K\a'
_diffrn_radiation_wavelength 0.71073
_diffrn_reflns_av_R_equivalents 0.076
_diffrn_reflns_limit_h_max 15
_diffrn_reflns_limit_h_min -16
_diffrn_reflns_limit_k_max 18
_diffrn_reflns_limit_k_min -18
_diffrn_reflns_limit_l_max 18
_diffrn_reflns_limit_l_min -18
_diffrn_reflns_number 51121
_diffrn_reflns_theta_full 25.073
_diffrn_reflns_theta_max 25.073
_diffrn_reflns_theta_min 2.561
_diffrn_standards_number 0
_exptl_absorpt_coefficient_mu 1.309
_exptl_absorpt_correction_T_max 0.963
_exptl_absorpt_correction_T_min 0.744
_exptl_absorpt_correction_type integration
_exptl_absorpt_process_details
;
Gaussian integration (Coppens, 1970)
;
_exptl_crystal_colour orange
_exptl_crystal_density_diffrn 1.506
_exptl_crystal_density_method 'not measured'
_exptl_crystal_description plate
_exptl_crystal_F_000 1416
_exptl_crystal_size_max 0.41
_exptl_crystal_size_mid 0.22
_exptl_crystal_size_min 0.03
_refine_diff_density_max 0.66
_refine_diff_density_min -0.65
_refine_ls_extinction_method None
_refine_ls_goodness_of_fit_ref 1.0025
_refine_ls_hydrogen_treatment constr
_refine_ls_matrix_type full
_refine_ls_number_parameters 713
_refine_ls_number_reflns 10896
_refine_ls_number_restraints 0
_refine_ls_R_factor_all 0.0662
_refine_ls_R_factor_gt 0.0503
_refine_ls_shift/su_max 0.000722
_refine_ls_structure_factor_coef Fsqd
_refine_ls_weighting_details
;
Method= Modified Sheldrick
w=1/[\s^2^(F^2^) + ( 0.04P)^2^ + 8.06P]
,where P=(max(Fo^2^,0) + 2Fc^2^)/3
;
_refine_ls_weighting_scheme calc
_refine_ls_wR_factor_all 0.1285
_refine_ls_wR_factor_gt 0.1228
_refine_ls_wR_factor_ref 0.1285
_reflns_limit_h_max 16
_reflns_limit_h_min -15
_reflns_limit_k_max 18
_reflns_limit_k_min -18
_reflns_limit_l_max 18
_reflns_limit_l_min 0
_reflns_number_gt 8499
_reflns_number_total 10936
_reflns_threshold_expression I>2.0\s(I)
_oxford_diffrn_Wilson_B_factor 2.64
_oxford_diffrn_Wilson_scale 19.63
_oxford_refine_ls_r_factor_ref 0.0662
_oxford_refine_ls_scale 0.22608(14)
_oxford_reflns_number_all 10896
_oxford_reflns_threshold_expression_ref I>-10.0\s(I)
_oxford_structure_analysis_title '7271121 cmc18'
_cod_data_source_file c8dt04947e2.cif
_cod_data_source_block cade42
_cod_depositor_comments
;
The following automatic conversions were performed:

'_symmetry_cell_setting' value 'Triclinic' changed to 'triclinic'
according to
/home/data/users/saulius/crontab/automatic-downloads/rss-feeds/RSC/lib/dictionaries/cif_core.dic
dictionary named 'cif_core.dic' version 2.4.2 from 2011-04-26.

Automatic conversion script
Id: cif_fix_values 4973 2017-02-22 13:04:09Z antanas 

 Adding full bibliography for 7048552--7048555.cif.
;
_cod_original_sg_symbol_H-M 'P -1 '
_cod_original_formula_sum 'C61 H61 B1 Cl4 Mo1 N6 O2 P2 Ru1 Se1'
_cod_database_code 7048553

loop_
_symmetry_equiv_pos_as_xyz
x,y,z
-x,-y,-z

loop_
_atom_site_label
_atom_site_type_symbol
_atom_site_fract_x
_atom_site_fract_y
_atom_site_fract_z
_atom_site_U_iso_or_equiv
_atom_site_occupancy
_atom_site_adp_type
_atom_site_refinement_flags_posn
Mo1 Mo 0.63943(4) 0.30094(3) 0.72235(3) 0.0330 1.0000 Uani .
C2 C 0.5335(4) 0.2665(4) 0.8080(4) 0.0310 1.0000 Uani .
Se3 Se 0.43722(5) 0.21853(4) 0.89239(4) 0.0341 1.0000 Uani .
N4 N 0.7724(4) 0.2148(3) 0.7693(3) 0.0337 1.0000 Uani .
C5 C 0.7883(5) 0.1933(4) 0.8509(4) 0.0362 1.0000 Uani .
C6 C 0.7171(5) 0.2337(5) 0.9302(4) 0.0441 1.0000 Uani .
C7 C 0.8803(5) 0.1312(4) 0.8467(4) 0.0427 1.0000 Uani .
C8 C 0.9202(5) 0.1163(4) 0.7581(4) 0.0395 1.0000 Uani .
C9 C 1.0180(5) 0.0597(5) 0.7149(5) 0.0513 1.0000 Uani .
N10 N 0.8542(4) 0.1676(3) 0.7115(3) 0.0340 1.0000 Uani .
N11 N 0.7771(4) 0.3404(3) 0.6132(3) 0.0400 1.0000 Uani .
C12 C 0.7981(5) 0.4170(4) 0.5696(4) 0.0456 1.0000 Uani .
C13 C 0.7249(7) 0.5037(5) 0.5910(5) 0.0631 1.0000 Uani .
C14 C 0.8900(6) 0.4014(5) 0.5071(5) 0.0512 1.0000 Uani .
C15 C 0.9264(5) 0.3114(5) 0.5118(4) 0.0425 1.0000 Uani .
C16 C 1.0210(6) 0.2567(5) 0.4568(5) 0.0584 1.0000 Uani .
N17 N 0.6658(4) 0.1881(3) 0.6331(3) 0.0340 1.0000 Uani .
C18 C 0.6008(5) 0.1480(4) 0.6058(4) 0.0371 1.0000 Uani .
C19 C 0.4859(5) 0.1745(5) 0.6332(5) 0.0526 1.0000 Uani .
C20 C 0.6573(5) 0.0809(4) 0.5514(4) 0.0428 1.0000 Uani .
C21 C 0.7588(5) 0.0809(4) 0.5463(4) 0.0406 1.0000 Uani .
C22 C 0.8529(6) 0.0211(5) 0.4983(5) 0.0617 1.0000 Uani .
N23 N 0.7634(4) 0.1464(3) 0.5963(3) 0.0348 1.0000 Uani .
B24 B 0.8592(5) 0.1765(5) 0.6119(5) 0.0375 1.0000 Uani .
C25 C 0.5302(6) 0.3759(5) 0.6689(5) 0.0517 1.0000 Uani .
O26 O 0.4625(5) 0.4174(4) 0.6405(4) 0.0801 1.0000 Uani .
C27 C 0.6311(5) 0.3975(4) 0.7986(5) 0.0444 1.0000 Uani .
O28 O 0.6228(4) 0.4528(3) 0.8466(4) 0.0604 1.0000 Uani .
Ru29 Ru 0.27427(4) 0.33101(3) 0.95056(3) 0.0296 1.0000 Uani .
C30 C 0.3419(5) 0.4520(4) 0.9017(5) 0.0448 1.0000 Uani .
C31 C 0.2813(5) 0.4393(4) 0.8436(5) 0.0461 1.0000 Uani .
C32 C 0.1767(5) 0.4451(4) 0.8929(5) 0.0430 1.0000 Uani .
C33 C 0.1722(5) 0.4599(4) 0.9806(5) 0.0407 1.0000 Uani .
C34 C 0.2758(5) 0.4662(4) 0.9864(5) 0.0443 1.0000 Uani .
P35 P 0.18330(12) 0.23295(10) 0.91307(11) 0.0333 1.0000 Uani .
C36 C 0.1546(5) 0.2699(4) 0.8042(4) 0.0373 1.0000 Uani .
C37 C 0.2360(5) 0.2891(4) 0.7349(4) 0.0441 1.0000 Uani .
C38 C 0.2201(6) 0.3147(5) 0.6518(5) 0.0547 1.0000 Uani .
C39 C 0.1226(6) 0.3233(5) 0.6355(5) 0.0550 1.0000 Uani .
C40 C 0.0423(6) 0.3042(4) 0.7016(5) 0.0538 1.0000 Uani .
C41 C 0.0572(5) 0.2784(4) 0.7868(4) 0.0422 1.0000 Uani .
C42 C 0.2409(4) 0.1156(4) 0.8949(4) 0.0348 1.0000 Uani .
C43 C 0.2464(5) 0.0759(4) 0.8178(5) 0.0455 1.0000 Uani .
C44 C 0.2908(5) -0.0141(4) 0.8075(5) 0.0504 1.0000 Uani .
C45 C 0.3297(5) -0.0642(4) 0.8746(5) 0.0491 1.0000 Uani .
C46 C 0.3231(5) -0.0272(4) 0.9515(5) 0.0521 1.0000 Uani .
C47 C 0.2794(5) 0.0625(4) 0.9614(5) 0.0428 1.0000 Uani .
C48 C 0.0558(5) 0.2247(4) 0.9852(4) 0.0368 1.0000 Uani .
C49 C -0.0184(5) 0.3024(4) 1.0022(5) 0.0459 1.0000 Uani .
C50 C -0.1146(5) 0.3007(5) 1.0580(5) 0.0490 1.0000 Uani .
C51 C -0.1393(5) 0.2214(5) 1.0992(5) 0.0510 1.0000 Uani .
C52 C -0.0679(5) 0.1441(5) 1.0819(5) 0.0550 1.0000 Uani .
C53 C 0.0289(5) 0.1445(5) 1.0257(5) 0.0466 1.0000 Uani .
P54 P 0.28061(11) 0.28615(10) 1.09644(10) 0.0303 1.0000 Uani .
C55 C 0.1668(5) 0.3477(4) 1.1706(4) 0.0347 1.0000 Uani .
C56 C 0.0691(5) 0.3278(4) 1.1775(4) 0.0416 1.0000 Uani .
C57 C -0.0191(5) 0.3797(5) 1.2251(5) 0.0507 1.0000 Uani .
C58 C -0.0130(6) 0.4521(5) 1.2658(5) 0.0562 1.0000 Uani .
C59 C 0.0833(6) 0.4737(5) 1.2594(5) 0.0556 1.0000 Uani .
C60 C 0.1727(5) 0.4218(4) 1.2120(4) 0.0460 1.0000 Uani .
C61 C 0.2941(5) 0.1706(4) 1.1444(4) 0.0340 1.0000 Uani .
C62 C 0.2156(5) 0.1343(4) 1.2044(5) 0.0438 1.0000 Uani .
C63 C 0.2326(6) 0.0445(5) 1.2323(5) 0.0524 1.0000 Uani .
C64 C 0.3272(6) -0.0090(4) 1.2030(5) 0.0499 1.0000 Uani .
C65 C 0.4058(5) 0.0264(4) 1.1453(5) 0.0449 1.0000 Uani .
C66 C 0.3897(5) 0.1154(4) 1.1166(4) 0.0385 1.0000 Uani .
C67 C 0.3896(4) 0.3147(4) 1.1309(4) 0.0340 1.0000 Uani .
C68 C 0.4742(5) 0.3399(4) 1.0697(4) 0.0382 1.0000 Uani .
C69 C 0.5577(5) 0.3584(4) 1.0970(5) 0.0442 1.0000 Uani .
C70 C 0.5571(5) 0.3531(4) 1.1857(5) 0.0484 1.0000 Uani .
C71 C 0.4724(6) 0.3288(4) 1.2477(5) 0.0492 1.0000 Uani .
C72 C 0.3899(5) 0.3098(4) 1.2207(4) 0.0428 1.0000 Uani .
C76 C 0.4042(7) 0.1172(6) 0.3526(5) 0.0676 1.0000 Uani .
C74 C 0.7063(9) 0.2832(6) 0.4194(6) 0.0961 1.0000 Uani .
Cl75 Cl 0.7810(3) 0.2211(2) 0.3357(2) 0.1209 1.0000 Uani .
Cl76 Cl 0.6549(3) 0.3898(2) 0.3872(2) 0.1364 1.0000 Uani .
Cl77 Cl 0.5165(2) 0.1067(2) 0.38906(19) 0.1006 1.0000 Uani .
Cl78 Cl 0.3002(2) 0.1761(2) 0.4245(2) 0.1135 1.0000 Uani .
N15 N 0.8578(4) 0.2741(3) 0.5770(3) 0.0364 1.0000 Uani .
H61 H 0.7382 0.2059 0.9818 0.0667 1.0000 Uiso R
H62 H 0.7181 0.2959 0.9275 0.0671 1.0000 Uiso R
H63 H 0.6484 0.2257 0.9335 0.0670 1.0000 Uiso R
H71 H 0.9079 0.1045 0.8940 0.0536 1.0000 Uiso R
H91 H 1.0519 0.0903 0.6617 0.0763 1.0000 Uiso R
H92 H 1.0633 0.0467 0.7558 0.0761 1.0000 Uiso R
H93 H 1.0047 0.0037 0.7004 0.0762 1.0000 Uiso R
H131 H 0.7626 0.5520 0.5813 0.0881 1.0000 Uiso R
H132 H 0.6878 0.5004 0.6518 0.0880 1.0000 Uiso R
H133 H 0.6761 0.5153 0.5543 0.0881 1.0000 Uiso R
H141 H 0.9210 0.4440 0.4686 0.0611 1.0000 Uiso R
H161 H 1.0592 0.2190 0.4945 0.0840 1.0000 Uiso R
H162 H 1.0644 0.2946 0.4197 0.0838 1.0000 Uiso R
H163 H 0.9996 0.2208 0.4208 0.0838 1.0000 Uiso R
H191 H 0.4521 0.1371 0.6094 0.0780 1.0000 Uiso R
H192 H 0.4649 0.1696 0.6960 0.0780 1.0000 Uiso R
H193 H 0.4652 0.2353 0.6130 0.0781 1.0000 Uiso R
H201 H 0.6312 0.0440 0.5228 0.0531 1.0000 Uiso R
H221 H 0.8964 -0.0041 0.5382 0.0860 1.0000 Uiso R
H222 H 0.8321 -0.0259 0.4751 0.0860 1.0000 Uiso R
H223 H 0.8905 0.0545 0.4502 0.0860 1.0000 Uiso R
H301 H 0.4164 0.4531 0.8857 0.0529 1.0000 Uiso R
H311 H 0.3064 0.4312 0.7806 0.0528 1.0000 Uiso R
H321 H 0.1174 0.4430 0.8685 0.0540 1.0000 Uiso R
H331 H 0.1111 0.4694 1.0289 0.0449 1.0000 Uiso R
H341 H 0.2957 0.4793 1.0389 0.0549 1.0000 Uiso R
H371 H 0.3015 0.2851 0.7452 0.0539 1.0000 Uiso R
H381 H 0.2750 0.3263 0.6061 0.0649 1.0000 Uiso R
H391 H 0.1121 0.3416 0.5793 0.0690 1.0000 Uiso R
H401 H -0.0227 0.3091 0.6901 0.0719 1.0000 Uiso R
H411 H 0.0010 0.2667 0.8324 0.0511 1.0000 Uiso R
H431 H 0.2205 0.1095 0.7724 0.0542 1.0000 Uiso R
H441 H 0.2943 -0.0398 0.7554 0.0619 1.0000 Uiso R
H451 H 0.3610 -0.1239 0.8672 0.0599 1.0000 Uiso R
H461 H 0.3481 -0.0621 0.9976 0.0649 1.0000 Uiso R
H471 H 0.2759 0.0870 1.0140 0.0531 1.0000 Uiso R
H491 H -0.0027 0.3564 0.9744 0.0541 1.0000 Uiso R
H501 H -0.1626 0.3536 1.0684 0.0601 1.0000 Uiso R
H511 H -0.2040 0.2200 1.1382 0.0619 1.0000 Uiso R
H521 H -0.0839 0.0901 1.1084 0.0630 1.0000 Uiso R
H531 H 0.0759 0.0912 1.0150 0.0570 1.0000 Uiso R
H561 H 0.0635 0.2796 1.1496 0.0491 1.0000 Uiso R
H571 H -0.0829 0.3643 1.2293 0.0591 1.0000 Uiso R
H581 H -0.0725 0.4868 1.2971 0.0599 1.0000 Uiso R
H591 H 0.0882 0.5227 1.2872 0.0660 1.0000 Uiso R
H601 H 0.2368 0.4372 1.2079 0.0548 1.0000 Uiso R
H621 H 0.1518 0.1699 1.2258 0.0520 1.0000 Uiso R
H631 H 0.1800 0.0202 1.2719 0.0618 1.0000 Uiso R
H641 H 0.3383 -0.0690 1.2214 0.0649 1.0000 Uiso R
H651 H 0.4694 -0.0096 1.1259 0.0549 1.0000 Uiso R
H661 H 0.4428 0.1390 1.0792 0.0477 1.0000 Uiso R
H681 H 0.4746 0.3436 1.0094 0.0470 1.0000 Uiso R
H691 H 0.6135 0.3761 1.0552 0.0578 1.0000 Uiso R
H701 H 0.6133 0.3646 1.2041 0.0650 1.0000 Uiso R
H711 H 0.4713 0.3253 1.3077 0.0600 1.0000 Uiso R
H721 H 0.3337 0.2939 1.2625 0.0526 1.0000 Uiso R
H761 H 0.4138 0.1486 0.2949 0.0839 1.0000 Uiso R
H762 H 0.3909 0.0583 0.3486 0.0840 1.0000 Uiso R
H741 H 0.7482 0.2868 0.4607 0.1180 1.0000 Uiso R
H742 H 0.6495 0.2532 0.4488 0.1181 1.0000 Uiso R
H241 H 0.9281 0.1353 0.5803 0.0456 1.0000 Uiso R

loop_
_atom_site_aniso_label
_atom_site_aniso_U_11
_atom_site_aniso_U_22
_atom_site_aniso_U_33
_atom_site_aniso_U_23
_atom_site_aniso_U_13
_atom_site_aniso_U_12
Mo1 0.0339(3) 0.0282(3) 0.0338(3) -0.0005(2) -0.0045(2) -0.0037(2)
C2 0.036(3) 0.023(3) 0.038(3) -0.005(2) -0.013(3) -0.006(2)
Se3 0.0326(3) 0.0252(3) 0.0410(4) 0.0005(3) -0.0046(3) -0.0033(2)
N4 0.032(3) 0.036(3) 0.033(3) -0.002(2) -0.006(2) -0.007(2)
C5 0.042(4) 0.031(3) 0.037(4) 0.003(3) -0.011(3) -0.010(3)
C6 0.045(4) 0.054(4) 0.034(4) -0.003(3) -0.010(3) -0.011(3)
C7 0.043(4) 0.048(4) 0.040(4) -0.001(3) -0.014(3) -0.012(3)
C8 0.039(4) 0.038(4) 0.043(4) -0.001(3) -0.014(3) -0.008(3)
C9 0.046(4) 0.054(4) 0.052(4) -0.007(3) -0.018(3) 0.006(3)
N10 0.028(3) 0.033(3) 0.039(3) -0.002(2) -0.004(2) -0.004(2)
N11 0.041(3) 0.036(3) 0.040(3) 0.000(2) -0.005(2) -0.006(2)
C12 0.055(4) 0.037(4) 0.042(4) 0.002(3) -0.006(3) -0.012(3)
C13 0.081(6) 0.041(4) 0.059(5) 0.008(4) -0.004(4) -0.013(4)
C14 0.054(4) 0.058(5) 0.041(4) 0.007(3) -0.006(3) -0.020(4)
C15 0.040(4) 0.054(4) 0.030(3) 0.002(3) -0.003(3) -0.012(3)
C16 0.051(4) 0.071(5) 0.048(4) 0.001(4) -0.001(4) -0.015(4)
N17 0.031(3) 0.036(3) 0.031(3) -0.005(2) -0.007(2) 0.003(2)
C18 0.035(3) 0.036(3) 0.039(4) -0.003(3) -0.012(3) 0.001(3)
C19 0.037(4) 0.066(5) 0.058(5) -0.018(4) -0.014(3) -0.003(3)
C20 0.043(4) 0.045(4) 0.044(4) -0.010(3) -0.015(3) -0.006(3)
C21 0.039(4) 0.038(4) 0.043(4) -0.007(3) -0.011(3) 0.001(3)
C22 0.047(4) 0.064(5) 0.071(5) -0.033(4) -0.005(4) 0.002(4)
N23 0.034(3) 0.035(3) 0.034(3) -0.006(2) -0.005(2) -0.002(2)
B24 0.032(4) 0.043(4) 0.035(4) -0.002(3) -0.007(3) 0.000(3)
C25 0.052(4) 0.049(4) 0.046(4) 0.003(3) -0.004(3) 0.000(4)
O26 0.069(4) 0.076(4) 0.079(4) 0.018(3) -0.020(3) 0.017(3)
C27 0.042(4) 0.034(4) 0.054(4) 0.000(3) -0.003(3) -0.010(3)
O28 0.070(4) 0.036(3) 0.076(4) -0.019(3) -0.011(3) -0.012(2)
Ru29 0.0303(3) 0.0218(2) 0.0359(3) 0.00114(19) -0.0087(2) -0.00357(19)
C30 0.049(4) 0.024(3) 0.060(5) 0.008(3) -0.008(3) -0.013(3)
C31 0.056(4) 0.030(3) 0.044(4) 0.010(3) -0.009(3) 0.001(3)
C32 0.053(4) 0.016(3) 0.061(5) 0.011(3) -0.025(3) -0.002(3)
C33 0.039(4) 0.020(3) 0.052(4) 0.005(3) -0.002(3) 0.006(3)
C34 0.054(4) 0.026(3) 0.053(4) 0.002(3) -0.018(3) -0.003(3)
P35 0.0310(8) 0.0292(8) 0.0406(9) -0.0010(7) -0.0114(7) -0.0043(6)
C36 0.042(4) 0.025(3) 0.047(4) -0.003(3) -0.019(3) -0.001(3)
C37 0.044(4) 0.048(4) 0.040(4) -0.004(3) -0.013(3) -0.003(3)
C38 0.055(5) 0.066(5) 0.040(4) -0.002(4) -0.011(3) -0.007(4)
C39 0.071(5) 0.055(4) 0.044(4) -0.004(3) -0.028(4) -0.003(4)
C40 0.066(5) 0.040(4) 0.068(5) 0.004(3) -0.040(4) -0.011(4)
C41 0.048(4) 0.035(3) 0.048(4) 0.001(3) -0.019(3) -0.011(3)
C42 0.030(3) 0.031(3) 0.045(4) -0.005(3) -0.009(3) -0.006(3)
C43 0.046(4) 0.041(4) 0.048(4) -0.007(3) -0.012(3) -0.003(3)
C44 0.054(4) 0.040(4) 0.059(5) -0.018(3) -0.009(4) -0.008(3)
C45 0.040(4) 0.032(4) 0.074(5) -0.002(3) -0.012(4) -0.006(3)
C46 0.046(4) 0.035(4) 0.079(5) -0.002(4) -0.025(4) -0.003(3)
C47 0.045(4) 0.036(3) 0.053(4) -0.002(3) -0.019(3) -0.011(3)
C48 0.036(3) 0.042(4) 0.036(3) -0.007(3) -0.011(3) -0.010(3)
C49 0.039(4) 0.037(4) 0.059(4) 0.001(3) -0.010(3) -0.007(3)
C50 0.034(4) 0.047(4) 0.066(5) -0.010(4) -0.012(3) -0.003(3)
C51 0.036(4) 0.066(5) 0.051(4) 0.005(4) -0.013(3) -0.010(3)
C52 0.047(4) 0.055(4) 0.057(5) 0.007(4) 0.003(3) -0.016(4)
C53 0.049(4) 0.041(4) 0.051(4) 0.006(3) -0.017(3) -0.011(3)
P54 0.0303(8) 0.0249(7) 0.0354(8) 0.0007(6) -0.0087(7) -0.0044(6)
C55 0.041(4) 0.029(3) 0.031(3) 0.003(3) -0.008(3) -0.001(3)
C56 0.037(4) 0.040(4) 0.045(4) -0.005(3) -0.010(3) 0.000(3)
C57 0.036(4) 0.060(5) 0.049(4) -0.002(4) -0.009(3) 0.006(3)
C58 0.052(5) 0.062(5) 0.039(4) -0.004(4) -0.008(3) 0.023(4)
C59 0.065(5) 0.049(4) 0.048(4) -0.016(3) -0.011(4) 0.002(4)
C60 0.047(4) 0.042(4) 0.049(4) -0.009(3) -0.012(3) -0.002(3)
C61 0.040(3) 0.027(3) 0.038(3) 0.002(3) -0.017(3) -0.007(3)
C62 0.041(4) 0.036(4) 0.053(4) 0.003(3) -0.011(3) -0.006(3)
C63 0.057(5) 0.047(4) 0.057(5) 0.013(3) -0.015(4) -0.026(4)
C64 0.059(5) 0.032(4) 0.066(5) 0.005(3) -0.029(4) -0.011(3)
C65 0.051(4) 0.029(3) 0.055(4) 0.000(3) -0.022(3) 0.000(3)
C66 0.039(4) 0.035(3) 0.043(4) 0.004(3) -0.016(3) -0.003(3)
C67 0.030(3) 0.024(3) 0.048(4) 0.004(3) -0.015(3) -0.001(2)
C68 0.039(4) 0.031(3) 0.045(4) -0.006(3) -0.008(3) -0.005(3)
C69 0.039(4) 0.039(4) 0.060(5) -0.014(3) -0.012(3) -0.010(3)
C70 0.047(4) 0.035(4) 0.074(5) -0.007(3) -0.032(4) -0.010(3)
C71 0.056(4) 0.040(4) 0.056(4) 0.003(3) -0.025(4) -0.007(3)
C72 0.049(4) 0.039(4) 0.043(4) 0.003(3) -0.016(3) -0.011(3)
C76 0.089(6) 0.065(5) 0.058(5) 0.005(4) -0.036(5) -0.016(5)
C74 0.147(10) 0.078(7) 0.064(6) 0.002(5) -0.039(6) -0.007(7)
Cl75 0.155(3) 0.122(2) 0.0760(18) -0.0053(17) 0.0003(18) -0.037(2)
Cl76 0.216(4) 0.084(2) 0.140(3) 0.0145(19) -0.122(3) -0.010(2)
Cl77 0.0742(16) 0.133(2) 0.0952(19) -0.0207(17) -0.0316(14) 0.0018(16)
Cl78 0.0778(17) 0.110(2) 0.122(2) 0.0224(18) 0.0061(16) 0.0010(15)
N15 0.031(3) 0.043(3) 0.033(3) -0.004(2) -0.004(2) -0.006(2)

loop_
_atom_type_symbol
_atom_type_scat_dispersion_real
_atom_type_scat_dispersion_imag
_atom_type_scat_Cromer_Mann_a1
_atom_type_scat_Cromer_Mann_b1
_atom_type_scat_Cromer_Mann_a2
_atom_type_scat_Cromer_Mann_b2
_atom_type_scat_Cromer_Mann_a3
_atom_type_scat_Cromer_Mann_b3
_atom_type_scat_Cromer_Mann_a4
_atom_type_scat_Cromer_Mann_b4
_atom_type_scat_Cromer_Mann_c
_atom_type_scat_source
C 0.0033 0.0016 2.3100 20.8439 1.0200 10.2075 1.5886 0.5687 0.8650 51.6512 0.2156 'International Tables Vol C 4.2.6.8 and 6.1.1.4'
H 0.0000 0.0000 0.4930 10.5109 0.3229 26.1257 0.1402 3.1424 0.0408 57.7998 0.0030 'International Tables Vol C 4.2.6.8 and 6.1.1.4'
B 0.0013 0.0007 2.0545 23.2185 1.3326 1.0210 1.0979 60.3498 0.7068 0.1403 -0.1932 'International Tables Vol C 4.2.6.8 and 6.1.1.4'
Mo -1.6832 0.6857 3.7025 0.2772 17.2356 1.0958 12.8876 11.0040 3.7429 61.6584 4.3875 'International Tables Vol C 4.2.6.8 and 6.1.1.4'
N 0.0061 0.0033 12.2126 0.0057 3.1322 9.8933 2.0125 28.9975 1.1663 0.5826 -11.5290 'International Tables Vol C 4.2.6.8 and 6.1.1.4'
O 0.0106 0.0060 3.0485 13.2771 2.2868 5.7011 1.5463 0.3239 0.8670 32.9089 0.2508 'International Tables Vol C 4.2.6.8 and 6.1.1.4'
P 0.1023 0.0942 6.4345 1.9067 4.1791 27.1570 1.7800 0.5260 1.4908 68.1645 1.1149 'International Tables Vol C 4.2.6.8 and 6.1.1.4'
Ru -1.2594 0.8363 19.2674 0.8085 12.9182 8.4347 4.8634 24.7997 1.5676 94.2928 5.3787 'International Tables Vol C 4.2.6.8 and 6.1.1.4'
Se -0.0929 2.2259 17.0006 2.4098 5.8196 0.2726 3.9731 15.2372 4.3543 43.8163 2.8409 'International Tables Vol C 4.2.6.8 and 6.1.1.4'
Cl 0.1484 0.1585 11.4604 0.0104 7.1964 1.1662 6.2556 18.5194 1.6455 47.7784 -9.5574 'International Tables Vol C 4.2.6.8 and 6.1.1.4'

loop_
_exptl_crystal_face_index_h
_exptl_crystal_face_index_k
_exptl_crystal_face_index_l
_exptl_crystal_face_perp_dist
-1 0 9 0.013
1 0 -9 0.017
-6 -7 -1 0.135
1 -2 0 0.211
0 2 -1 0.040
-1 0 -1 0.140
5 5 -6 0.035

loop_
_geom_angle_atom_site_label_1
_geom_angle_atom_site_label_2
_geom_angle_atom_site_label_3
_geom_angle
_geom_angle_publ_flag
C2 Mo1 N4 98.6(2) yes
C2 Mo1 N11 178.3(2) yes
N4 Mo1 N11 80.10(17) yes
C2 Mo1 N17 97.8(2) yes
N4 Mo1 N17 82.24(17) yes
N11 Mo1 N17 81.00(18) yes
C2 Mo1 C25 86.2(3) yes
N4 Mo1 C25 174.4(2) yes
N11 Mo1 C25 95.1(2) yes
N17 Mo1 C25 94.2(2) yes
C2 Mo1 C27 86.1(2) yes
N4 Mo1 C27 93.3(2) yes
N11 Mo1 C27 95.0(2) yes
N17 Mo1 C27 174.5(2) yes
C25 Mo1 C27 90.0(3) yes
Mo1 C2 Se3 173.0(3) yes
C2 Se3 Ru29 113.43(17) yes
Mo1 N4 C5 131.3(4) yes
Mo1 N4 N10 121.3(4) yes
C5 N4 N10 107.3(5) yes
N4 C5 C6 122.5(5) yes
N4 C5 C7 109.8(5) yes
C6 C5 C7 127.8(6) yes
C5 C6 H61 109.6 no
C5 C6 H62 109.9 no
H61 C6 H62 109.3 no
C5 C6 H63 110.0 no
H61 C6 H63 108.9 no
H62 C6 H63 109.1 no
C5 C7 C8 105.9(6) yes
C5 C7 H71 126.9 no
C8 C7 H71 127.2 no
C7 C8 C9 129.4(6) yes
C7 C8 N10 108.0(6) yes
C9 C8 N10 122.6(6) yes
C8 C9 H91 110.6 no
C8 C9 H92 108.5 no
H91 C9 H92 109.1 no
C8 C9 H93 110.3 no
H91 C9 H93 109.7 no
H92 C9 H93 108.6 no
N4 N10 C8 109.1(5) yes
N4 N10 B24 120.5(5) yes
C8 N10 B24 130.4(5) yes
Mo1 N11 C12 134.6(4) yes
Mo1 N11 N15 119.1(4) yes
C12 N11 N15 106.3(5) yes
N11 C12 C13 120.8(6) yes
N11 C12 C14 110.2(6) yes
C13 C12 C14 129.1(6) yes
C12 C13 H131 110.4 no
C12 C13 H132 109.6 no
H131 C13 H132 109.1 no
C12 C13 H133 110.1 no
H131 C13 H133 108.7 no
H132 C13 H133 108.8 no
C12 C14 C15 107.0(6) yes
C12 C14 H141 126.3 no
C15 C14 H141 126.8 no
C14 C15 C16 130.1(6) yes
C14 C15 N15 107.5(6) yes
C16 C15 N15 122.4(6) yes
C15 C16 H161 109.6 no
C15 C16 H162 110.5 no
H161 C16 H162 109.0 no
C15 C16 H163 109.0 no
H161 C16 H163 109.3 no
H162 C16 H163 109.4 no
Mo1 N17 C18 132.6(4) yes
Mo1 N17 N23 120.7(4) yes
C18 N17 N23 106.7(5) yes
N17 C18 C19 122.8(6) yes
N17 C18 C20 109.5(5) yes
C19 C18 C20 127.7(6) yes
C18 C19 H191 111.3 no
C18 C19 H192 109.1 no
H191 C19 H192 108.9 no
C18 C19 H193 109.8 no
H191 C19 H193 109.0 no
H192 C19 H193 108.7 no
C18 C20 C21 106.6(6) yes
C18 C20 H201 126.8 no
C21 C20 H201 126.5 no
C20 C21 C22 129.3(6) yes
C20 C21 N23 107.7(5) yes
C22 C21 N23 123.0(6) yes
C21 C22 H221 109.7 no
C21 C22 H222 109.3 no
H221 C22 H222 109.5 no
C21 C22 H223 109.6 no
H221 C22 H223 109.7 no
H222 C22 H223 108.9 no
N17 N23 C21 109.5(5) yes
N17 N23 B24 121.1(5) yes
C21 N23 B24 129.3(5) yes
N23 B24 N10 108.6(5) yes
N23 B24 N15 108.8(5) yes
N10 B24 N15 110.1(5) yes
N23 B24 H241 110.7 no
N10 B24 H241 107.8 no
N15 B24 H241 110.8 no
Mo1 C25 O26 176.5(6) yes
Mo1 C27 O28 176.9(6) yes
Se3 Ru29 C30 96.52(18) yes
Se3 Ru29 C31 102.34(18) yes
C30 Ru29 C31 37.2(3) yes
Se3 Ru29 C32 136.05(19) yes
C30 Ru29 C32 62.5(2) yes
C31 Ru29 C32 37.4(2) yes
Se3 Ru29 C33 159.67(17) yes
C30 Ru29 C33 63.2(2) yes
C31 Ru29 C33 62.5(2) yes
C32 Ru29 C33 37.0(2) yes
Se3 Ru29 C34 123.78(18) yes
C30 Ru29 C34 37.2(2) yes
C31 Ru29 C34 62.3(3) yes
C32 Ru29 C34 62.5(2) yes
C33 Ru29 C34 38.4(2) yes
Se3 Ru29 P35 86.29(4) yes
C30 Ru29 P35 142.83(19) yes
C31 Ru29 P35 105.92(19) yes
C32 Ru29 P35 90.09(17) yes
C33 Ru29 P35 110.23(18) yes
Se3 Ru29 P54 91.64(4) yes
C30 Ru29 P54 113.06(19) yes
C31 Ru29 P54 147.74(19) yes
C32 Ru29 P54 131.48(19) yes
C33 Ru29 P54 95.56(18) yes
C34 Ru29 P35 148.57(18) yes
C34 Ru29 P54 85.76(18) yes
P35 Ru29 P54 103.86(6) yes
Ru29 C30 C31 71.8(4) yes
Ru29 C30 C34 71.3(4) yes
C31 C30 C34 108.3(6) yes
Ru29 C30 H301 124.5 no
C31 C30 H301 126.1 no
C34 C30 H301 125.6 no
Ru29 C31 C30 71.0(4) yes
Ru29 C31 C32 71.1(3) yes
C30 C31 C32 108.0(6) yes
Ru29 C31 H311 125.8 no
C30 C31 H311 125.8 no
C32 C31 H311 126.2 no
Ru29 C32 C31 71.4(3) yes
Ru29 C32 C33 70.5(3) yes
C31 C32 C33 108.5(6) yes
Ru29 C32 H321 127.0 no
C31 C32 H321 125.6 no
C33 C32 H321 125.8 no
Ru29 C33 C32 72.6(3) yes
Ru29 C33 C34 71.4(3) yes
C32 C33 C34 107.7(6) yes
Ru29 C33 H331 125.2 no
C32 C33 H331 127.5 no
C34 C33 H331 124.7 no
Ru29 C34 C33 70.1(3) yes
Ru29 C34 C30 71.5(4) yes
C33 C34 C30 107.5(6) yes
Ru29 C34 H341 124.9 no
C33 C34 H341 126.1 no
C30 C34 H341 126.4 no
Ru29 P35 C36 109.3(2) yes
Ru29 P35 C42 121.96(19) yes
C36 P35 C42 100.1(3) yes
Ru29 P35 C48 117.1(2) yes
C36 P35 C48 103.6(3) yes
C42 P35 C48 102.1(3) yes
P35 C36 C37 117.9(5) yes
P35 C36 C41 123.9(5) yes
C37 C36 C41 118.2(6) yes
C36 C37 C38 120.6(6) yes
C36 C37 H371 119.7 no
C38 C37 H371 119.7 no
C37 C38 C39 120.6(7) yes
C37 C38 H381 119.7 no
C39 C38 H381 119.7 no
C38 C39 C40 120.0(7) yes
C38 C39 H391 120.1 no
C40 C39 H391 119.9 no
C39 C40 C41 120.2(7) yes
C39 C40 H401 119.6 no
C41 C40 H401 120.2 no
C40 C41 C36 120.5(7) yes
C40 C41 H411 119.6 no
C36 C41 H411 119.9 no
P35 C42 C43 123.1(5) yes
P35 C42 C47 119.3(5) yes
C43 C42 C47 117.6(6) yes
C42 C43 C44 120.8(6) yes
C42 C43 H431 119.6 no
C44 C43 H431 119.6 no
C43 C44 C45 119.9(7) yes
C43 C44 H441 119.9 no
C45 C44 H441 120.2 no
C44 C45 C46 120.4(6) yes
C44 C45 H451 119.9 no
C46 C45 H451 119.7 no
C45 C46 C47 119.7(7) yes
C45 C46 H461 120.0 no
C47 C46 H461 120.3 no
C46 C47 C42 121.7(6) yes
C46 C47 H471 118.8 no
C42 C47 H471 119.5 no
P35 C48 C49 119.0(5) yes
P35 C48 C53 123.4(5) yes
C49 C48 C53 117.6(6) yes
C48 C49 C50 121.6(6) yes
C48 C49 H491 119.0 no
C50 C49 H491 119.4 no
C49 C50 C51 120.2(6) yes
C49 C50 H501 119.8 no
C51 C50 H501 120.0 no
C50 C51 C52 118.9(7) yes
C50 C51 H511 120.6 no
C52 C51 H511 120.5 no
C51 C52 C53 121.6(7) yes
C51 C52 H521 119.9 no
C53 C52 H521 118.5 no
C48 C53 C52 120.0(7) yes
C48 C53 H531 120.1 no
C52 C53 H531 119.9 no
Ru29 P54 C55 109.10(19) yes
Ru29 P54 C61 125.9(2) yes
C55 P54 C61 105.0(3) yes
Ru29 P54 C67 114.4(2) yes
C55 P54 C67 103.1(3) yes
C61 P54 C67 96.6(3) yes
P54 C55 C56 119.7(5) yes
P54 C55 C60 121.8(5) yes
C56 C55 C60 118.0(6) yes
C55 C56 C57 120.7(6) yes
C55 C56 H561 119.2 no
C57 C56 H561 120.1 no
C56 C57 C58 121.1(7) yes
C56 C57 H571 118.8 no
C58 C57 H571 120.1 no
C57 C58 C59 119.3(7) yes
C57 C58 H581 120.5 no
C59 C58 H581 120.3 no
C58 C59 C60 120.2(7) yes
C58 C59 H591 119.9 no
C60 C59 H591 120.0 no
C59 C60 C55 120.7(7) yes
C59 C60 H601 119.4 no
C55 C60 H601 119.9 no
P54 C61 C62 125.1(5) yes
P54 C61 C66 116.7(5) yes
C62 C61 C66 118.3(5) yes
C61 C62 C63 120.1(6) yes
C61 C62 H621 120.3 no
C63 C62 H621 119.6 no
C62 C63 C64 120.5(6) yes
C62 C63 H631 120.1 no
C64 C63 H631 119.4 no
C63 C64 C65 119.9(6) yes
C63 C64 H641 120.4 no
C65 C64 H641 119.7 no
C64 C65 C66 120.2(6) yes
C64 C65 H651 119.8 no
C66 C65 H651 120.0 no
C61 C66 C65 121.0(6) yes
C61 C66 H661 119.1 no
C65 C66 H661 119.9 no
P54 C67 C68 121.8(5) yes
P54 C67 C72 120.0(5) yes
C68 C67 C72 118.2(6) yes
C67 C68 C69 120.9(6) yes
C67 C68 H681 118.9 no
C69 C68 H681 120.1 no
C68 C69 C70 120.3(6) yes
C68 C69 H691 119.9 no
C70 C69 H691 119.8 no
C69 C70 C71 119.4(6) yes
C69 C70 H701 120.5 no
C71 C70 H701 120.1 no
C70 C71 C72 120.4(7) yes
C70 C71 H711 119.9 no
C72 C71 H711 119.7 no
C67 C72 C71 120.8(6) yes
C67 C72 H721 119.5 no
C71 C72 H721 119.7 no
Cl77 C76 Cl78 110.9(5) yes
Cl77 C76 H761 108.3 no
Cl78 C76 H761 109.4 no
Cl77 C76 H762 109.0 no
Cl78 C76 H762 109.3 no
H761 C76 H762 110.0 no
Cl75 C74 Cl76 114.7(6) yes
Cl75 C74 H741 108.3 no
Cl76 C74 H741 108.2 no
Cl75 C74 H742 108.0 no
Cl76 C74 H742 108.1 no
H741 C74 H742 109.5 no
B24 N15 N11 120.4(5) yes
B24 N15 C15 130.4(5) yes
N11 N15 C15 109.1(5) yes

loop_
_geom_bond_atom_site_label_1
_geom_bond_atom_site_label_2
_geom_bond_distance
_geom_bond_publ_flag
Mo1 C2 1.829(6) yes
Mo1 N4 2.240(5) yes
Mo1 N11 2.331(5) yes
Mo1 N17 2.262(5) yes
Mo1 C25 1.983(8) yes
Mo1 C27 1.972(7) yes
C2 Se3 1.822(6) yes
Se3 Ru29 2.5484(7) yes
N4 C5 1.343(7) yes
N4 N10 1.377(7) yes
C5 C6 1.480(9) yes
C5 C7 1.400(9) yes
C6 H61 0.951 no
C6 H62 0.954 no
C6 H63 0.952 no
C7 C8 1.385(9) yes
C7 H71 0.930 no
C8 C9 1.479(9) yes
C8 N10 1.366(8) yes
C9 H91 0.969 no
C9 H92 0.971 no
C9 H93 0.975 no
N10 B24 1.537(8) yes
N11 C12 1.340(8) yes
N11 N15 1.386(7) yes
C12 C13 1.505(10) yes
C12 C14 1.377(9) yes
C13 H131 0.962 no
C13 H132 0.961 no
C13 H133 0.958 no
C14 C15 1.371(10) yes
C14 H141 0.933 no
C15 C16 1.505(9) yes
C15 N15 1.362(8) yes
C16 H161 0.953 no
C16 H162 0.959 no
C16 H163 0.958 no
N17 C18 1.342(8) yes
N17 N23 1.362(7) yes
C18 C19 1.492(9) yes
C18 C20 1.387(9) yes
C19 H191 0.958 no
C19 H192 0.953 no
C19 H193 0.962 no
C20 C21 1.358(9) yes
C20 H201 0.928 no
C21 C22 1.496(9) yes
C21 N23 1.360(8) yes
C22 H221 0.961 no
C22 H222 0.961 no
C22 H223 0.961 no
N23 B24 1.545(9) yes
B24 N15 1.537(9) yes
B24 H241 1.056 no
C25 O26 1.162(8) yes
C27 O28 1.165(8) yes
Ru29 C30 2.217(6) yes
Ru29 C31 2.227(6) yes
Ru29 C32 2.223(6) yes
Ru29 C33 2.197(6) yes
Ru29 C34 2.214(6) yes
Ru29 P35 2.3325(16) yes
Ru29 P54 2.3303(16) yes
C30 C31 1.418(10) yes
C30 C34 1.415(10) yes
C30 H301 0.983 no
C31 C32 1.428(9) yes
C31 H311 0.975 no
C32 C33 1.401(9) yes
C32 H321 0.978 no
C33 C34 1.452(9) yes
C33 H331 0.973 no
C34 H341 0.979 no
P35 C36 1.846(6) yes
P35 C42 1.836(6) yes
P35 C48 1.837(6) yes
C36 C37 1.398(9) yes
C36 C41 1.391(9) yes
C37 C38 1.374(9) yes
C37 H371 0.929 no
C38 C39 1.384(10) yes
C38 H381 0.928 no
C39 C40 1.359(11) yes
C39 H391 0.931 no
C40 C41 1.401(9) yes
C40 H401 0.929 no
C41 H411 0.939 no
C42 C43 1.390(9) yes
C42 C47 1.390(9) yes
C43 C44 1.399(9) yes
C43 H431 0.930 no
C44 C45 1.381(10) yes
C44 H441 0.932 no
C45 C46 1.362(10) yes
C45 H451 0.935 no
C46 C47 1.394(9) yes
C46 H461 0.941 no
C47 H471 0.929 no
C48 C49 1.399(9) yes
C48 C53 1.396(9) yes
C49 C50 1.382(9) yes
C49 H491 0.934 no
C50 C51 1.379(10) yes
C50 H501 0.935 no
C51 C52 1.377(10) yes
C51 H511 0.939 no
C52 C53 1.389(9) yes
C52 H521 0.928 no
C53 H531 0.933 no
P54 C55 1.839(6) yes
P54 C61 1.843(6) yes
P54 C67 1.838(6) yes
C55 C56 1.396(9) yes
C55 C60 1.395(9) yes
C56 C57 1.386(9) yes
C56 H561 0.924 no
C57 C58 1.367(10) yes
C57 H571 0.928 no
C58 C59 1.389(11) yes
C58 H581 0.928 no
C59 C60 1.396(9) yes
C59 H591 0.930 no
C60 H601 0.931 no
C61 C62 1.399(9) yes
C61 C66 1.395(8) yes
C62 C63 1.392(9) yes
C62 H621 0.930 no
C63 C64 1.377(10) yes
C63 H631 0.933 no
C64 C65 1.378(10) yes
C64 H641 0.928 no
C65 C66 1.384(8) yes
C65 H651 0.924 no
C66 H661 0.919 no
C67 C68 1.392(8) yes
C67 C72 1.401(9) yes
C68 C69 1.394(9) yes
C68 H681 0.939 no
C69 C70 1.381(10) yes
C69 H691 0.936 no
C70 C71 1.395(10) yes
C70 H701 0.931 no
C71 C72 1.382(9) yes
C71 H711 0.932 no
C72 H721 0.930 no
C76 Cl77 1.726(8) yes
C76 Cl78 1.730(9) yes
C76 H761 0.969 no
C76 H762 0.969 no
C74 Cl75 1.697(10) yes
C74 Cl76 1.717(10) yes
C74 H741 0.974 no
C74 H742 0.969 no

loop_
_geom_hbond_atom_site_label_D
_geom_hbond_atom_site_label_H
_geom_hbond_atom_site_label_A
_geom_hbond_angle_DHA
_geom_hbond_distance_DH
_geom_hbond_distance_HA
_geom_hbond_distance_DA
_geom_hbond_publ_flag
C62 H621 C56 132 0.93 2.57 3.272(10) yes
C74 H741 N15 172 0.97 2.59 3.557(10) yes

loop_
_oxford_twin_element_scale_factors
0.8155(11)
0.1845(11)
